data_4066768
loop_
_publ_author_name
'Patra, Malay'
'Gasser, Gilles'
'Wenzel, Michaela'
'Merz, Klaus'
'Bandow, Julia E.'
'Metzler-Nolte, Nils'

_publ_section_title
;
 Synthesis and Biological Evaluation of Ferrocene-Containing
 Bioorganometallics Inspired by the Antibiotic Platensimycin Lead
 Structure
;
_journal_issue 19
_journal_name_full Organometallics
_journal_page_first 4312
_journal_paper_doi 10.1021/om100614c
_journal_volume 29
_journal_year 2010
_chemical_formula_sum 'C28 H28 Fe2 O4'
_chemical_formula_weight 540.20
_chemical_name_systematic
; 
 ? 
;
_space_group_IT_number 14
_symmetry_cell_setting monoclinic
_symmetry_space_group_name_Hall '-P 2yn'
_symmetry_space_group_name_H-M 'P 1 21/n 1'
_atom_sites_solution_hydrogens geom
_atom_sites_solution_primary direct
_atom_sites_solution_secondary difmap
_audit_creation_method SHELXL-97
_cell_angle_alpha 90.00
_cell_angle_beta 97.30(2)
_cell_angle_gamma 90.00
_cell_formula_units_Z 4
_cell_length_a 13.714(14)
_cell_length_b 12.304(12)
_cell_length_c 14.015(14)
_cell_measurement_temperature 223(2)
_cell_volume 2346(4)
_computing_structure_refinement 'SHELXL-97 (Sheldrick, 1997)'
_computing_structure_solution 'SHELXS-97 (Sheldrick, 1990)'
_diffrn_ambient_temperature 223(2)
_diffrn_measured_fraction_theta_full 0.989
_diffrn_measured_fraction_theta_max 0.989
_diffrn_radiation_monochromator graphite
_diffrn_radiation_source 'fine-focus sealed tube'
_diffrn_radiation_type MoK\a
_diffrn_radiation_wavelength 0.71073
_diffrn_reflns_av_R_equivalents 0.0613
_diffrn_reflns_av_sigmaI/netI 0.0629
_diffrn_reflns_limit_h_max 16
_diffrn_reflns_limit_h_min -15
_diffrn_reflns_limit_k_max 14
_diffrn_reflns_limit_k_min -13
_diffrn_reflns_limit_l_max 16
_diffrn_reflns_limit_l_min -16
_diffrn_reflns_number 12625
_diffrn_reflns_theta_full 25.00
_diffrn_reflns_theta_max 25.00
_diffrn_reflns_theta_min 1.96
_exptl_absorpt_coefficient_mu 1.270
_exptl_absorpt_correction_T_max 0.9750
_exptl_absorpt_correction_T_min 0.7852
_exptl_absorpt_correction_type empirical
_exptl_crystal_density_diffrn 1.530
_exptl_crystal_density_method 'not measured'
_exptl_crystal_F_000 1120
_exptl_crystal_size_max 0.20
_exptl_crystal_size_mid 0.10
_exptl_crystal_size_min 0.02
_refine_diff_density_max 1.042
_refine_diff_density_min -0.638
_refine_diff_density_rms 0.181
_refine_ls_extinction_coef 0.026(4)
_refine_ls_extinction_expression Fc^*^=kFc[1+0.001xFc^2^\l^3^/sin(2\q)]^-1/4^
_refine_ls_extinction_method SHELXL
_refine_ls_goodness_of_fit_ref 1.050
_refine_ls_hydrogen_treatment constr
_refine_ls_matrix_type full
_refine_ls_number_parameters 308
_refine_ls_number_reflns 4091
_refine_ls_number_restraints 0
_refine_ls_restrained_S_all 1.050
_refine_ls_R_factor_all 0.1039
_refine_ls_R_factor_gt 0.0786
_refine_ls_shift/su_max 0.000
_refine_ls_shift/su_mean 0.000
_refine_ls_structure_factor_coef Fsqd
_refine_ls_weighting_details 'calc w=1/[\s^2^(Fo^2^)+(0.1474P)^2^+3.0645P] where P=(Fo^2^+2Fc^2^)/3'
_refine_ls_weighting_scheme calc
_refine_ls_wR_factor_gt 0.2063
_refine_ls_wR_factor_ref 0.2396
_reflns_number_gt 2935
_reflns_number_total 4091
_reflns_threshold_expression >2sigma(I)
_cod_data_source_file om100614c_si_004.cif
_cod_data_source_block 100107t
_cod_original_sg_symbol_H-M P2(1)/n
_cod_database_code 4066768

loop_
_symmetry_equiv_pos_as_xyz
'x, y, z'
'-x+1/2, y+1/2, -z+1/2'
'-x, -y, -z'
'x-1/2, -y-1/2, z-1/2'

loop_
_atom_site_label
_atom_site_type_symbol
_atom_site_fract_x
_atom_site_fract_y
_atom_site_fract_z
_atom_site_U_iso_or_equiv
_atom_site_adp_type
_atom_site_occupancy
_atom_site_symmetry_multiplicity
_atom_site_calc_flag
_atom_site_refinement_flags
Fe1 Fe 0.92135(6) 0.02569(7) 0.23281(5) 0.0494(4) Uani 1 1 d .
Fe2 Fe 0.63299(7) -0.05671(7) -0.13673(6) 0.0550(4) Uani 1 1 d .
C1 C 0.8892(4) -0.0015(4) 0.0886(4) 0.0466(13) Uani 1 1 d .
H1A H 0.9225 0.0325 0.0375 0.056 Uiso 1 1 calc R
C12 C 0.6732(5) 0.1012(5) -0.1190(4) 0.0547(15) Uani 1 1 d .
C22 C 0.7680(5) 0.1457(5) -0.0742(4) 0.0550(15) Uani 1 1 d .
C2 C 0.8056(5) 0.0412(4) 0.1274(4) 0.0456(13) Uani 1 1 d .
O1 O 0.6796(4) 0.1640(4) 0.1476(3) 0.0693(13) Uani 1 1 d .
C4 C 0.8507(5) -0.1192(5) 0.2060(4) 0.0568(16) Uani 1 1 d .
H4A H 0.8532 -0.1815 0.2509 0.068 Uiso 1 1 calc R
O2 O 0.8413(4) 0.1361(4) -0.1151(3) 0.0708(13) Uani 1 1 d .
C11 C 0.7472(5) 0.1399(4) 0.1022(4) 0.0473(13) Uani 1 1 d .
C3 C 0.7821(5) -0.0328(5) 0.2009(4) 0.0538(15) Uani 1 1 d .
H3A H 0.7279 -0.0245 0.2407 0.065 Uiso 1 1 calc R
C5 C 0.9174(5) -0.1000(5) 0.1373(4) 0.0549(15) Uani 1 1 d .
H5A H 0.9735 -0.1467 0.1260 0.066 Uiso 1 1 calc R
C13 C 0.5833(5) 0.0802(5) -0.0779(5) 0.0579(15) Uani 1 1 d .
H13A H 0.5743 0.0897 -0.0094 0.069 Uiso 1 1 calc R
C23 C 0.7721(5) 0.2118(5) 0.0176(4) 0.0574(15) Uani 1 1 d .
C14 C 0.5118(6) 0.0428(6) -0.1502(6) 0.0714(19) Uani 1 1 d .
H14A H 0.4435 0.0217 -0.1431 0.086 Uiso 1 1 calc R
C9 C 1.0072(7) 0.0034(7) 0.3606(6) 0.085(3) Uani 1 1 d .
H9A H 1.0153 -0.0656 0.3971 0.102 Uiso 1 1 calc R
C18 C 0.6750(10) -0.1667(6) -0.0321(6) 0.097(3) Uani 1 1 d .
H18A H 0.6809 -0.1537 0.0381 0.116 Uiso 1 1 calc R
C16 C 0.6532(6) 0.0741(6) -0.2182(5) 0.0683(18) Uani 1 1 d .
H16A H 0.7008 0.0791 -0.2656 0.082 Uiso 1 1 calc R
C8 C 0.9355(7) 0.0838(8) 0.3702(5) 0.083(2) Uani 1 1 d .
H8A H 0.8847 0.0810 0.4144 0.100 Uiso 1 1 calc R
C7 C 0.9491(6) 0.1678(6) 0.3064(6) 0.080(2) Uani 1 1 d .
H7A H 0.9085 0.2344 0.2972 0.096 Uiso 1 1 calc R
C19 C 0.5911(8) -0.2018(6) -0.0905(8) 0.097(3) Uani 1 1 d .
H19A H 0.5267 -0.2194 -0.0694 0.116 Uiso 1 1 calc R
C21 C 0.7131(6) -0.1806(7) -0.1816(5) 0.076(2) Uani 1 1 d .
H21A H 0.7515 -0.1781 -0.2367 0.092 Uiso 1 1 calc R
C15 C 0.5578(6) 0.0403(7) -0.2377(5) 0.077(2) Uani 1 1 d .
H15A H 0.5258 0.0158 -0.3014 0.092 Uiso 1 1 calc R
C6 C 1.0298(6) 0.1422(7) 0.2558(6) 0.081(2) Uani 1 1 d .
H6A H 1.0547 0.1876 0.2058 0.097 Uiso 1 1 calc R
C20 C 0.6164(6) -0.2113(6) -0.1858(6) 0.076(2) Uani 1 1 d .
H20A H 0.5730 -0.2362 -0.2436 0.092 Uiso 1 1 calc R
C10 C 1.0665(7) 0.0390(8) 0.2878(7) 0.092(3) Uani 1 1 d .
H10A H 1.1224 -0.0004 0.2657 0.111 Uiso 1 1 calc R
O4 O 0.8413(10) 0.5128(7) 0.0921(6) 0.165(4) Uani 1 1 d .
C17 C 0.7475(7) -0.1544(6) -0.0890(6) 0.079(2) Uani 1 1 d .
H17A H 0.8151 -0.1290 -0.0666 0.095 Uiso 1 1 calc R
C24 C 0.8757(6) 0.2599(6) 0.0464(7) 0.081(2) Uani 1 1 d .
H24A H 0.8827 0.2810 0.1143 0.098 Uiso 1 1 calc R
H24B H 0.9250 0.2039 0.0389 0.098 Uiso 1 1 calc R
C28 C 0.6954(6) 0.3046(6) 0.0042(6) 0.085(2) Uani 1 1 d .
H28A H 0.7091 0.3511 -0.0484 0.128 Uiso 1 1 calc R
H28B H 0.6991 0.3470 0.0629 0.128 Uiso 1 1 calc R
H28C H 0.6301 0.2739 -0.0102 0.128 Uiso 1 1 calc R
O3 O 0.8655(14) 0.5169(12) -0.0487(9) 0.227(7) Uani 1 1 d .
C25 C 0.8949(13) 0.3554(13) -0.0121(13) 0.195(8) Uani 1 1 d .
H25A H 0.8754 0.3368 -0.0798 0.234 Uiso 1 1 calc R
H25B H 0.9661 0.3679 -0.0040 0.234 Uiso 1 1 calc R
C27 C 0.8559(14) 0.6250(8) 0.0973(9) 0.176(7) Uani 1 1 d .
H27A H 0.8546 0.6492 0.1630 0.264 Uiso 1 1 calc R
H27B H 0.8040 0.6612 0.0555 0.264 Uiso 1 1 calc R
H27C H 0.9190 0.6427 0.0770 0.264 Uiso 1 1 calc R
C26 C 0.841(2) 0.4709(11) 0.0091(13) 0.214(11) Uani 1 1 d .

loop_
_atom_site_aniso_label
_atom_site_aniso_U_11
_atom_site_aniso_U_22
_atom_site_aniso_U_33
_atom_site_aniso_U_23
_atom_site_aniso_U_13
_atom_site_aniso_U_12
Fe1 0.0544(6) 0.0501(6) 0.0423(5) -0.0043(3) 0.0008(4) -0.0027(4)
Fe2 0.0617(7) 0.0592(6) 0.0446(6) -0.0068(3) 0.0083(4) -0.0048(4)
C1 0.055(4) 0.041(3) 0.044(3) -0.004(2) 0.006(3) -0.004(3)
C12 0.061(4) 0.058(3) 0.046(3) 0.007(3) 0.011(3) 0.002(3)
C22 0.059(4) 0.049(3) 0.058(3) 0.019(3) 0.013(3) 0.000(3)
C2 0.060(4) 0.038(3) 0.038(3) -0.001(2) 0.004(3) -0.004(2)
O1 0.076(3) 0.070(3) 0.063(3) -0.006(2) 0.017(2) 0.019(2)
C4 0.074(4) 0.045(3) 0.048(3) 0.005(2) -0.004(3) -0.008(3)
O2 0.062(3) 0.087(3) 0.067(3) 0.012(2) 0.020(2) -0.004(2)
C11 0.054(4) 0.040(3) 0.047(3) -0.010(2) 0.005(3) -0.004(2)
C3 0.059(4) 0.064(4) 0.039(3) -0.004(2) 0.006(3) -0.015(3)
C5 0.068(4) 0.043(3) 0.052(3) -0.005(2) 0.002(3) 0.006(3)
C13 0.066(4) 0.052(3) 0.056(3) 0.000(3) 0.010(3) -0.001(3)
C23 0.063(4) 0.045(3) 0.063(4) 0.006(3) 0.003(3) -0.004(3)
C14 0.057(4) 0.073(5) 0.081(5) -0.001(3) -0.006(4) -0.003(3)
C9 0.097(6) 0.081(5) 0.065(5) -0.003(4) -0.035(5) 0.000(5)
C18 0.184(11) 0.048(4) 0.057(4) -0.011(3) 0.010(6) 0.009(5)
C16 0.073(5) 0.083(5) 0.049(4) 0.007(3) 0.007(3) 0.002(4)
C8 0.088(6) 0.103(6) 0.054(4) -0.031(4) -0.003(4) -0.010(5)
C7 0.082(6) 0.066(4) 0.084(5) -0.023(4) -0.022(4) 0.000(4)
C19 0.111(7) 0.053(4) 0.139(8) -0.005(5) 0.069(7) -0.002(4)
C21 0.075(5) 0.083(5) 0.075(5) -0.024(4) 0.023(4) 0.000(4)
C15 0.075(5) 0.096(6) 0.055(4) 0.001(3) -0.011(4) 0.000(4)
C6 0.068(5) 0.084(5) 0.085(5) -0.009(4) -0.011(4) -0.025(4)
C20 0.085(5) 0.068(4) 0.076(5) -0.026(4) 0.006(4) -0.004(4)
C10 0.064(5) 0.118(8) 0.090(6) -0.032(5) -0.010(5) 0.000(5)
O4 0.273(13) 0.126(7) 0.109(6) -0.019(5) 0.071(7) -0.064(8)
C17 0.083(6) 0.061(4) 0.089(6) -0.017(4) -0.008(5) 0.006(4)
C24 0.080(5) 0.049(4) 0.112(6) 0.012(4) 0.003(5) -0.022(4)
C28 0.096(6) 0.039(3) 0.116(6) 0.013(4) 0.000(5) 0.003(4)
O3 0.36(2) 0.212(13) 0.129(8) -0.013(8) 0.098(11) -0.044(13)
C25 0.190(17) 0.141(14) 0.25(2) 0.004(13) 0.034(15) -0.073(12)
C27 0.33(2) 0.060(6) 0.136(10) -0.022(6) 0.004(12) 0.009(9)
C26 0.42(3) 0.085(8) 0.162(14) -0.062(9) 0.138(18) -0.108(14)

loop_
_atom_type_symbol
_atom_type_description
_atom_type_scat_dispersion_real
_atom_type_scat_dispersion_imag
_atom_type_scat_source
C C 0.0033 0.0016 'International Tables Vol C Tables 4.2.6.8 and 6.1.1.4'
H H 0.0000 0.0000 'International Tables Vol C Tables 4.2.6.8 and 6.1.1.4'
O O 0.0106 0.0060 'International Tables Vol C Tables 4.2.6.8 and 6.1.1.4'
Fe Fe 0.3463 0.8444 'International Tables Vol C Tables 4.2.6.8 and 6.1.1.4'

loop_
_geom_angle_atom_site_label_1
_geom_angle_atom_site_label_2
_geom_angle_atom_site_label_3
_geom_angle
C9 Fe1 C2 164.4(3)
C9 Fe1 C3 124.6(3)
C2 Fe1 C3 41.4(2)
C9 Fe1 C8 40.6(4)
C2 Fe1 C8 128.6(3)
C3 Fe1 C8 107.8(3)
C9 Fe1 C4 104.6(3)
C2 Fe1 C4 68.9(2)
C3 Fe1 C4 40.6(3)
C8 Fe1 C4 117.8(3)
C9 Fe1 C7 67.7(3)
C2 Fe1 C7 111.4(3)
C3 Fe1 C7 121.5(3)
C8 Fe1 C7 40.0(3)
C4 Fe1 C7 153.5(3)
C9 Fe1 C1 151.5(3)
C2 Fe1 C1 41.1(2)
C3 Fe1 C1 69.3(2)
C8 Fe1 C1 167.1(3)
C4 Fe1 C1 68.7(2)
C7 Fe1 C1 130.1(3)
C9 Fe1 C5 116.1(3)
C2 Fe1 C5 69.0(2)
C3 Fe1 C5 69.0(3)
C8 Fe1 C5 151.1(3)
C4 Fe1 C5 41.0(3)
C7 Fe1 C5 165.5(3)
C1 Fe1 C5 40.7(2)
C9 Fe1 C10 41.7(4)
C2 Fe1 C10 153.7(4)
C3 Fe1 C10 161.9(4)
C8 Fe1 C10 69.2(4)
C4 Fe1 C10 123.7(4)
C7 Fe1 C10 68.4(4)
C1 Fe1 C10 117.6(3)
C5 Fe1 C10 104.5(3)
C9 Fe1 C6 68.3(4)
C2 Fe1 C6 121.9(3)
C3 Fe1 C6 156.6(3)
C8 Fe1 C6 68.2(4)
C4 Fe1 C6 162.3(3)
C7 Fe1 C6 40.6(3)
C1 Fe1 C6 109.2(3)
C5 Fe1 C6 126.0(3)
C10 Fe1 C6 40.4(4)
C19 Fe2 C16 163.7(4)
C19 Fe2 C17 66.9(4)
C16 Fe2 C17 120.4(4)
C19 Fe2 C18 40.4(4)
C16 Fe2 C18 153.9(4)
C17 Fe2 C18 39.3(4)
C19 Fe2 C21 67.6(3)
C16 Fe2 C21 107.9(3)
C17 Fe2 C21 39.3(3)
C18 Fe2 C21 66.8(3)
C19 Fe2 C20 41.4(3)
C16 Fe2 C20 125.2(3)
C17 Fe2 C20 66.6(3)
C18 Fe2 C20 68.1(3)
C21 Fe2 C20 39.6(3)
C19 Fe2 C12 153.8(3)
C16 Fe2 C12 41.2(3)
C17 Fe2 C12 109.9(3)
C18 Fe2 C12 120.3(3)
C21 Fe2 C12 127.6(3)
C20 Fe2 C12 163.6(3)
C19 Fe2 C15 127.4(4)
C16 Fe2 C15 39.5(3)
C17 Fe2 C15 152.2(4)
C18 Fe2 C15 166.1(4)
C21 Fe2 C15 118.3(3)
C20 Fe2 C15 106.9(3)
C12 Fe2 C15 68.2(3)
C19 Fe2 C13 118.8(3)
C16 Fe2 C13 69.2(3)
C17 Fe2 C13 130.2(3)
C18 Fe2 C13 109.8(3)
C21 Fe2 C13 166.8(3)
C20 Fe2 C13 152.6(3)
C12 Fe2 C13 41.9(3)
C15 Fe2 C13 68.2(3)
C19 Fe2 C14 107.4(4)
C16 Fe2 C14 68.8(3)
C17 Fe2 C14 165.9(3)
C18 Fe2 C14 128.2(4)
C21 Fe2 C14 152.2(3)
C20 Fe2 C14 118.3(3)
C12 Fe2 C14 69.1(3)
C15 Fe2 C14 41.6(3)
C13 Fe2 C14 40.0(3)
C5 C1 C2 108.2(5)
C5 C1 Fe1 69.7(3)
C2 C1 Fe1 69.3(3)
C16 C12 C13 106.2(6)
C16 C12 C22 123.6(6)
C13 C12 C22 130.2(5)
C16 C12 Fe2 68.9(4)
C13 C12 Fe2 69.2(4)
C22 C12 Fe2 128.3(4)
O2 C22 C12 119.7(6)
O2 C22 C23 120.4(6)
C12 C22 C23 119.7(5)
C1 C2 C3 107.6(5)
C1 C2 C11 130.5(5)
C3 C2 C11 121.9(5)
C1 C2 Fe1 69.7(3)
C3 C2 Fe1 69.3(3)
C11 C2 Fe1 127.0(4)
C3 C4 C5 108.6(5)
C3 C4 Fe1 69.5(3)
C5 C4 Fe1 69.5(3)
O1 C11 C2 120.0(5)
O1 C11 C23 120.8(5)
C2 C11 C23 119.2(5)
C4 C3 C2 107.7(6)
C4 C3 Fe1 69.8(4)
C2 C3 Fe1 69.2(3)
C1 C5 C4 107.9(6)
C1 C5 Fe1 69.6(3)
C4 C5 Fe1 69.5(3)
C14 C13 C12 108.9(6)
C14 C13 Fe2 70.9(4)
C12 C13 Fe2 68.9(4)
C22 C23 C24 111.1(6)
C22 C23 C28 110.0(6)
C24 C23 C28 109.7(6)
C22 C23 C11 110.8(5)
C24 C23 C11 107.7(5)
C28 C23 C11 107.6(5)
C13 C14 C15 106.3(7)
C13 C14 Fe2 69.2(4)
C15 C14 Fe2 68.3(5)
C8 C9 C10 108.3(8)
C8 C9 Fe1 69.9(4)
C10 C9 Fe1 69.7(4)
C17 C18 C19 107.5(7)
C17 C18 Fe2 70.3(5)
C19 C18 Fe2 69.1(5)
C15 C16 C12 109.1(6)
C15 C16 Fe2 70.9(5)
C12 C16 Fe2 69.9(4)
C7 C8 C9 107.8(8)
C7 C8 Fe1 70.1(4)
C9 C8 Fe1 69.4(4)
C8 C7 C6 109.4(8)
C8 C7 Fe1 70.0(4)
C6 C7 Fe1 70.5(4)
C18 C19 C20 107.2(8)
C18 C19 Fe2 70.5(5)
C20 C19 Fe2 70.0(4)
C17 C21 C20 108.8(7)
C17 C21 Fe2 70.2(4)
C20 C21 Fe2 70.2(4)
C16 C15 C14 109.4(6)
C16 C15 Fe2 69.6(4)
C14 C15 Fe2 70.1(4)
C10 C6 C7 107.9(8)
C10 C6 Fe1 69.3(5)
C7 C6 Fe1 68.9(4)
C21 C20 C19 106.6(8)
C21 C20 Fe2 70.2(4)
C19 C20 Fe2 68.6(4)
C6 C10 C9 106.6(8)
C6 C10 Fe1 70.3(5)
C9 C10 Fe1 68.6(5)
C26 O4 C27 115.6(10)
C18 C17 C21 110.0(8)
C18 C17 Fe2 70.5(5)
C21 C17 Fe2 70.4(5)
C25 C24 C23 112.6(9)
C24 C25 C26 118.2(13)
O3 C26 O4 120.8(13)
O3 C26 C25 97.5(16)
O4 C26 C25 125(2)

loop_
_geom_bond_atom_site_label_1
_geom_bond_atom_site_label_2
_geom_bond_distance
Fe1 C9 2.033(7)
Fe1 C2 2.036(6)
Fe1 C3 2.037(7)
Fe1 C8 2.040(7)
Fe1 C4 2.040(6)
Fe1 C7 2.041(7)
Fe1 C1 2.041(6)
Fe1 C5 2.041(6)
Fe1 C10 2.047(9)
Fe1 C6 2.061(8)
Fe2 C19 2.008(8)
Fe2 C16 2.013(7)
Fe2 C17 2.023(8)
Fe2 C18 2.025(8)
Fe2 C21 2.025(8)
Fe2 C20 2.026(7)
Fe2 C12 2.027(7)
Fe2 C15 2.030(8)
Fe2 C13 2.031(7)
Fe2 C14 2.053(8)
C1 C5 1.420(8)
C1 C2 1.430(9)
C12 C16 1.422(9)
C12 C13 1.450(9)
C12 C22 1.475(9)
C22 O2 1.224(8)
C22 C23 1.517(9)
C2 C3 1.441(8)
C2 C11 1.472(8)
O1 C11 1.226(7)
C4 C3 1.416(10)
C4 C5 1.429(9)
C11 C23 1.552(8)
C13 C14 1.396(10)
C23 C24 1.546(10)
C23 C28 1.547(10)
C14 C15 1.449(11)
C9 C8 1.413(12)
C9 C10 1.451(13)
C18 C17 1.360(13)
C18 C19 1.393(14)
C16 C15 1.367(11)
C8 C7 1.394(12)
C7 C6 1.423(12)
C19 C20 1.427(12)
C21 C17 1.362(11)
C21 C20 1.373(11)
C6 C10 1.418(13)
O4 C26 1.272(15)
O4 C27 1.396(13)
C24 C25 1.475(16)
O3 C26 1.074(16)
C25 C26 1.64(2)
